data_1515682
loop_
_publ_author_name
'P\'erez-Gal\'an, Patricia'
'Herrero-G\'omez, Elena'
'Hog, Daniel T.'
'Martin, Nolwenn J. A.'
'Maseras, Feliu'
'Echavarren, Antonio M.'

_publ_section_title
;
 Mechanism of the gold-catalyzed cyclopropanation of alkenes with
 1,6-enynes
;
_journal_issue 1
_journal_name_full 'Chemical Science'
_journal_page_first 141
_journal_paper_doi 10.1039/c0sc00335b
_journal_volume 2
_journal_year 2011
_chemical_formula_sum 'C32 H32 O4 S2'
_chemical_formula_weight 544.70
_chemical_name_systematic
;
?
;
_space_group_IT_number 2
_symmetry_cell_setting triclinic
_symmetry_space_group_name_Hall '-P 1'
_symmetry_space_group_name_H-M 'P -1'
_atom_sites_solution_hydrogens geom
_atom_sites_solution_primary direct
_atom_sites_solution_secondary difmap
_audit_creation_method SHELXL-97
_cell_angle_alpha 108.467(5)
_cell_angle_beta 92.142(5)
_cell_angle_gamma 102.893(5)
_cell_formula_units_Z 2
_cell_length_a 10.0661(9)
_cell_length_b 11.2303(12)
_cell_length_c 12.7093(12)
_cell_measurement_reflns_used 5163
_cell_measurement_temperature 100(2)
_cell_measurement_theta_max 36.26
_cell_measurement_theta_min 2.85
_cell_volume 1319.3(2)
_computing_cell_refinement 'Bruker APEX2 v2009.1-0'
_computing_data_collection 'Bruker APEX2 v2009.1-0'
_computing_data_reduction 'Bruker SAINT V7.60A'
_computing_molecular_graphics 'Bruker SHELXTL'
_computing_publication_material 'Bruker SHELXTL'
_computing_structure_refinement 'SHELXS-97 (Sheldrick, 2008)'
_computing_structure_solution 'SHELXS-97 (Sheldrick, 2008)'
_diffrn_ambient_temperature 100(2)
_diffrn_detector_area_resol_mean 512
_diffrn_detector_type '4K CCD area detector APEX II'
_diffrn_measured_fraction_theta_full 0.927
_diffrn_measured_fraction_theta_max 0.927
_diffrn_measurement_device_type 'Kappa 4-axis goniometer bruker-nonius'
_diffrn_measurement_method
;
Fullsphere data collection, phi and omega scans
;
_diffrn_measurement_specimen_support 'magnetic support whith 10 micron nylon fiber cryoloop'
_diffrn_radiation_monochromator 'Multilayer Montel 200 mirrors'
_diffrn_radiation_type MoK\a
_diffrn_radiation_wavelength 0.71073
_diffrn_reflns_av_R_equivalents 0.0000
_diffrn_reflns_av_sigmaI/netI 0.0424
_diffrn_reflns_limit_h_max 16
_diffrn_reflns_limit_h_min -16
_diffrn_reflns_limit_k_max 17
_diffrn_reflns_limit_k_min -18
_diffrn_reflns_limit_l_max 21
_diffrn_reflns_limit_l_min 0
_diffrn_reflns_number 19756
_diffrn_reflns_theta_full 36.35
_diffrn_reflns_theta_max 36.35
_diffrn_reflns_theta_min 2.78
_diffrn_source 'rotating anode X-ray tube'
_diffrn_source_current 70
_diffrn_source_power 50
_diffrn_source_size '3 mm x 0.3 mm fine focus'
_diffrn_source_type 'Bruker-Nonius FR 591'
_exptl_absorpt_coefficient_mu 0.240
_exptl_absorpt_correction_T_max 1.0
_exptl_absorpt_correction_T_min 0.94
_exptl_absorpt_correction_type empirical
_exptl_absorpt_process_details
;
TWINABS Version 2008/4 Bruker AXS
Blessing, Acta Cryst. (1995) A51 33-38
;
_exptl_crystal_colour colourless
_exptl_crystal_density_diffrn 1.371
_exptl_crystal_density_method 'not measured'
_exptl_crystal_description Block
_exptl_crystal_F_000 576
_exptl_crystal_size_max 0.40
_exptl_crystal_size_mid 0.20
_exptl_crystal_size_min 0.15
_refine_diff_density_max 0.517
_refine_diff_density_min -0.443
_refine_diff_density_rms 0.071
_refine_ls_extinction_method none
_refine_ls_goodness_of_fit_ref 1.029
_refine_ls_hydrogen_treatment noref
_refine_ls_matrix_type full
_refine_ls_number_parameters 344
_refine_ls_number_reflns 19756
_refine_ls_number_restraints 0
_refine_ls_restrained_S_all 1.029
_refine_ls_R_factor_all 0.0495
_refine_ls_R_factor_gt 0.0412
_refine_ls_shift/su_max 0.001
_refine_ls_shift/su_mean 0.000
_refine_ls_structure_factor_coef Fsqd
_refine_ls_weighting_details 'calc w=1/[\s^2^(Fo^2^)+(0.0652P)^2^+0.1594P] where P=(Fo^2^+2Fc^2^)/3'
_refine_ls_weighting_scheme calc
_refine_ls_wR_factor_gt 0.1105
_refine_ls_wR_factor_ref 0.1158
_reflns_number_gt 16892
_reflns_number_total 19756
_reflns_threshold_expression >2sigma(I)
_cod_data_source_file c0sc00335b.txt
_cod_data_source_block ehg163-05t
_cod_depositor_comments
;
The following automatic conversions were performed:
'_diffrn_measurement_specimen_suppport' tag replaced with
'_diffrn_measurement_specimen_support'.

Automatic conversion script
Id: cif_correct_tags 1440 2010-10-19 06:21:57Z saulius 

The following automatic conversions were performed:

'_symmetry_cell_setting' value 'Triclinic' changed to 'triclinic'
according to
/usr/data/users/saulius/automatic-downloads/retrospective/RSC/lib/dictionaries/cif_core.dic
dictionary named 'cif_core.dic' version 2.4.2 from 2011-04-26.

Automatic conversion script
Id: cif_fix_values 2281 2013-09-26 08:29:07Z andrius 
;
_cod_original_sg_symbol_H-M P-1
_cod_database_code 1515682

loop_
_symmetry_equiv_pos_as_xyz
'x, y, z'
'-x, -y, -z'

loop_
_atom_site_label
_atom_site_type_symbol
_atom_site_fract_x
_atom_site_fract_y
_atom_site_fract_z
_atom_site_U_iso_or_equiv
_atom_site_adp_type
_atom_site_occupancy
_atom_site_symmetry_multiplicity
_atom_site_calc_flag
_atom_site_refinement_flags
S1 S 0.879234(19) 0.72553(2) 0.250282(16) 0.01283(4) Uani 1 1 d .
O1 O 0.80343(6) 0.74619(7) 0.16220(5) 0.01855(12) Uani 1 1 d .
C1 C 0.76376(8) 0.70633(8) 0.35586(6) 0.01236(12) Uani 1 1 d .
S2 S 0.591067(19) 0.60733(2) 0.293183(17) 0.01354(4) Uani 1 1 d .
O2 O 0.99724(6) 0.82606(7) 0.31350(6) 0.01834(12) Uani 1 1 d .
C2 C 0.76130(8) 0.84570(8) 0.43170(7) 0.01384(13) Uani 1 1 d .
H2A H 0.8121 0.9113 0.4013 0.017 Uiso 1 1 calc R
H2B H 0.6657 0.8541 0.4363 0.017 Uiso 1 1 calc R
O3 O 0.60578(6) 0.49785(7) 0.20146(5) 0.01748(12) Uani 1 1 d .
C3 C 0.82980(8) 0.86402(8) 0.54621(6) 0.01249(13) Uani 1 1 d .
H3 H 0.8924 0.9498 0.5902 0.015 Uiso 1 1 calc R
O4 O 0.52249(7) 0.58515(8) 0.38536(6) 0.02045(13) Uani 1 1 d .
C4 C 0.86832(8) 0.74189(8) 0.54594(6) 0.01187(12) Uani 1 1 d .
C5 C 0.82312(8) 0.63997(9) 0.43047(6) 0.01369(13) Uani 1 1 d .
H5A H 0.7523 0.5654 0.4350 0.016 Uiso 1 1 calc R
H5B H 0.9022 0.6083 0.3990 0.016 Uiso 1 1 calc R
C6 C 0.74928(8) 0.78175(8) 0.60755(6) 0.01267(13) Uani 1 1 d .
H6 H 0.6569 0.7297 0.5673 0.015 Uiso 1 1 calc R
C7 C 0.75453(8) 0.82075(8) 0.73133(6) 0.01307(13) Uani 1 1 d .
C8 C 0.66687(9) 0.73729(10) 0.77437(7) 0.01731(15) Uani 1 1 d .
H8 H 0.6068 0.6604 0.7247 0.021 Uiso 1 1 calc R
C9 C 0.66644(10) 0.76527(11) 0.88904(8) 0.02207(17) Uani 1 1 d .
H9 H 0.6070 0.7069 0.9170 0.026 Uiso 1 1 calc R
C10 C 0.75216(10) 0.87786(11) 0.96287(7) 0.02098(17) Uani 1 1 d .
H10 H 0.7520 0.8968 1.0412 0.025 Uiso 1 1 calc R
C11 C 0.83824(9) 0.96248(10) 0.92083(7) 0.01765(16) Uani 1 1 d .
H11 H 0.8967 1.0401 0.9708 0.021 Uiso 1 1 calc R
C12 C 0.83967(8) 0.93454(9) 0.80579(7) 0.01539(14) Uani 1 1 d .
H12 H 0.8989 0.9933 0.7781 0.018 Uiso 1 1 calc R
C13 C 0.99538(7) 0.73425(8) 0.60548(6) 0.01252(13) Uani 1 1 d .
H13 H 0.9865 0.6565 0.6295 0.015 Uiso 1 1 calc R
C14 C 1.09901(8) 0.85464(8) 0.67750(6) 0.01291(13) Uani 1 1 d .
H14 H 1.0795 0.9411 0.6888 0.015 Uiso 1 1 calc R
C15 C 1.20682(8) 0.84336(9) 0.75891(7) 0.01549(14) Uani 1 1 d .
H15 H 1.1832 0.8587 0.8370 0.019 Uiso 1 1 calc R
C16 C 1.34242(8) 0.93256(10) 0.74705(8) 0.01851(16) Uani 1 1 d .
H16A H 1.4160 0.9434 0.8057 0.022 Uiso 1 1 calc R
H16B H 1.3302 1.0189 0.7510 0.022 Uiso 1 1 calc R
C17 C 1.37524(9) 0.85737(10) 0.62836(8) 0.02008(17) Uani 1 1 d .
H17A H 1.3758 0.9086 0.5776 0.024 Uiso 1 1 calc R
H17B H 1.4651 0.8360 0.6326 0.024 Uiso 1 1 calc R
C18 C 1.25651(8) 0.73321(9) 0.58882(7) 0.01700(15) Uani 1 1 d .
H18 H 1.2746 0.6588 0.5278 0.020 Uiso 1 1 calc R
C19 C 1.13047(8) 0.77823(9) 0.56327(7) 0.01371(13) Uani 1 1 d .
H19 H 1.1298 0.8161 0.5019 0.016 Uiso 1 1 calc R
C20 C 1.23320(9) 0.70972(10) 0.70013(8) 0.01828(15) Uani 1 1 d .
H20A H 1.3154 0.6965 0.7356 0.022 Uiso 1 1 calc R
H20B H 1.1526 0.6374 0.6932 0.022 Uiso 1 1 calc R
C21 C 0.93826(8) 0.58393(9) 0.19525(7) 0.01441(14) Uani 1 1 d .
C22 C 1.06305(8) 0.57990(9) 0.24389(7) 0.01738(15) Uani 1 1 d .
H22 H 1.1116 0.6498 0.3073 0.021 Uiso 1 1 calc R
C23 C 1.11541(9) 0.47261(10) 0.19861(8) 0.02185(17) Uani 1 1 d .
H23 H 1.1998 0.4684 0.2315 0.026 Uiso 1 1 calc R
C24 C 1.04450(10) 0.37139(11) 0.10514(9) 0.02440(19) Uani 1 1 d .
H24 H 1.0804 0.2980 0.0744 0.029 Uiso 1 1 calc R
C25 C 0.92141(10) 0.37732(11) 0.05659(8) 0.02372(19) Uani 1 1 d .
H25 H 0.8738 0.3080 -0.0076 0.028 Uiso 1 1 calc R
C26 C 0.86702(9) 0.48373(10) 0.10096(7) 0.01848(16) Uani 1 1 d .
H26 H 0.7829 0.4880 0.0676 0.022 Uiso 1 1 calc R
C27 C 0.50219(8) 0.69897(9) 0.24089(7) 0.01519(14) Uani 1 1 d .
C28 C 0.49823(8) 0.68630(10) 0.12823(7) 0.01802(16) Uani 1 1 d .
H28 H 0.5467 0.6320 0.0801 0.022 Uiso 1 1 calc R
C29 C 0.42212(9) 0.75461(11) 0.08756(8) 0.02297(18) Uani 1 1 d .
H29 H 0.4174 0.7466 0.0107 0.028 Uiso 1 1 calc R
C30 C 0.35270(9) 0.83482(11) 0.15907(9) 0.0259(2) Uani 1 1 d .
H30 H 0.3034 0.8835 0.1311 0.031 Uiso 1 1 calc R
C31 C 0.35454(9) 0.84447(11) 0.27018(9) 0.0252(2) Uani 1 1 d .
H31 H 0.3052 0.8983 0.3178 0.030 Uiso 1 1 calc R
C32 C 0.42848(8) 0.77557(10) 0.31242(8) 0.02016(17) Uani 1 1 d .
H32 H 0.4290 0.7804 0.3884 0.024 Uiso 1 1 calc R

loop_
_atom_site_aniso_label
_atom_site_aniso_U_11
_atom_site_aniso_U_22
_atom_site_aniso_U_33
_atom_site_aniso_U_23
_atom_site_aniso_U_13
_atom_site_aniso_U_12
S1 0.01373(7) 0.01133(9) 0.01362(8) 0.00522(7) 0.00182(6) 0.00191(6)
O1 0.0206(3) 0.0228(4) 0.0168(3) 0.0117(3) 0.0028(2) 0.0071(2)
C1 0.0148(3) 0.0103(3) 0.0116(3) 0.0038(3) 0.0009(2) 0.0023(2)
S2 0.01380(8) 0.01200(9) 0.01353(8) 0.00402(7) 0.00152(6) 0.00101(6)
O2 0.0161(2) 0.0124(3) 0.0229(3) 0.0042(2) 0.0014(2) -0.0010(2)
C2 0.0180(3) 0.0103(3) 0.0128(3) 0.0032(3) 0.0007(2) 0.0040(3)
O3 0.0185(3) 0.0128(3) 0.0178(3) 0.0014(2) 0.0000(2) 0.0028(2)
C3 0.0147(3) 0.0099(3) 0.0124(3) 0.0033(3) 0.0013(2) 0.0029(2)
O4 0.0197(3) 0.0225(4) 0.0181(3) 0.0093(3) 0.0046(2) -0.0011(2)
C4 0.0137(3) 0.0102(3) 0.0113(3) 0.0031(2) 0.0014(2) 0.0028(2)
C5 0.0183(3) 0.0110(4) 0.0120(3) 0.0038(3) 0.0010(2) 0.0042(3)
C6 0.0129(3) 0.0122(4) 0.0121(3) 0.0034(3) 0.0017(2) 0.0025(2)
C7 0.0131(3) 0.0137(4) 0.0132(3) 0.0043(3) 0.0026(2) 0.0049(2)
C8 0.0189(3) 0.0164(4) 0.0162(3) 0.0053(3) 0.0047(3) 0.0033(3)
C9 0.0297(4) 0.0211(5) 0.0187(4) 0.0096(3) 0.0099(3) 0.0072(4)
C10 0.0307(4) 0.0218(5) 0.0135(3) 0.0060(3) 0.0049(3) 0.0119(4)
C11 0.0204(3) 0.0182(4) 0.0137(3) 0.0020(3) 0.0003(3) 0.0086(3)
C12 0.0155(3) 0.0149(4) 0.0145(3) 0.0028(3) 0.0024(2) 0.0041(3)
C13 0.0134(3) 0.0115(3) 0.0125(3) 0.0037(3) 0.0011(2) 0.0033(2)
C14 0.0142(3) 0.0111(3) 0.0127(3) 0.0028(3) 0.0018(2) 0.0035(2)
C15 0.0165(3) 0.0151(4) 0.0137(3) 0.0036(3) 0.0002(2) 0.0037(3)
C16 0.0157(3) 0.0182(4) 0.0194(4) 0.0043(3) -0.0002(3) 0.0029(3)
C17 0.0145(3) 0.0213(5) 0.0225(4) 0.0043(3) 0.0034(3) 0.0047(3)
C18 0.0163(3) 0.0162(4) 0.0182(3) 0.0029(3) 0.0028(3) 0.0074(3)
C19 0.0141(3) 0.0139(4) 0.0132(3) 0.0040(3) 0.0031(2) 0.0042(3)
C20 0.0195(3) 0.0157(4) 0.0207(4) 0.0062(3) -0.0013(3) 0.0068(3)
C21 0.0146(3) 0.0142(4) 0.0143(3) 0.0048(3) 0.0029(2) 0.0030(3)
C22 0.0151(3) 0.0180(4) 0.0184(4) 0.0050(3) 0.0018(3) 0.0045(3)
C23 0.0180(3) 0.0200(5) 0.0276(4) 0.0063(4) 0.0040(3) 0.0071(3)
C24 0.0233(4) 0.0176(5) 0.0308(5) 0.0038(4) 0.0078(3) 0.0076(3)
C25 0.0214(4) 0.0196(5) 0.0233(4) -0.0013(4) 0.0036(3) 0.0035(3)
C26 0.0171(3) 0.0190(4) 0.0164(3) 0.0025(3) 0.0025(3) 0.0035(3)
C27 0.0123(3) 0.0155(4) 0.0164(3) 0.0035(3) 0.0013(2) 0.0033(3)
C28 0.0154(3) 0.0220(5) 0.0176(4) 0.0068(3) 0.0013(3) 0.0063(3)
C29 0.0176(3) 0.0282(5) 0.0260(4) 0.0125(4) -0.0010(3) 0.0070(3)
C30 0.0166(3) 0.0227(5) 0.0386(5) 0.0096(4) -0.0030(3) 0.0069(3)
C31 0.0152(3) 0.0217(5) 0.0338(5) 0.0005(4) 0.0011(3) 0.0076(3)
C32 0.0140(3) 0.0205(4) 0.0222(4) 0.0015(3) 0.0033(3) 0.0048(3)

loop_
_atom_type_symbol
_atom_type_description
_atom_type_scat_dispersion_real
_atom_type_scat_dispersion_imag
_atom_type_scat_source
C C 0.0033 0.0016 'International Tables Vol C Tables 4.2.6.8 and 6.1.1.4'
H H 0.0000 0.0000 'International Tables Vol C Tables 4.2.6.8 and 6.1.1.4'
O O 0.0106 0.0060 'International Tables Vol C Tables 4.2.6.8 and 6.1.1.4'
S S 0.1246 0.1234 'International Tables Vol C Tables 4.2.6.8 and 6.1.1.4'

loop_
_geom_angle_atom_site_label_1
_geom_angle_atom_site_label_2
_geom_angle_atom_site_label_3
_geom_angle
O1 S1 O2 118.75(4)
O1 S1 C21 109.51(4)
O2 S1 C21 106.20(4)
O1 S1 C1 108.21(4)
O2 S1 C1 104.06(4)
C21 S1 C1 109.82(4)
C5 C1 C2 107.82(6)
C5 C1 S2 108.00(6)
C2 C1 S2 111.86(5)
C5 C1 S1 109.76(5)
C2 C1 S1 106.84(6)
S2 C1 S1 112.47(4)
O3 S2 O4 119.23(5)
O3 S2 C27 108.76(4)
O4 S2 C27 106.49(4)
O3 S2 C1 107.74(4)
O4 S2 C1 104.92(4)
C27 S2 C1 109.41(4)
C3 C2 C1 106.14(6)
C4 C3 C6 60.87(5)
C4 C3 C2 110.07(7)
C6 C3 C2 114.81(7)
C13 C4 C3 126.17(7)
C13 C4 C5 114.88(6)
C3 C4 C5 108.83(6)
C13 C4 C6 122.24(6)
C3 C4 C6 59.80(5)
C5 C4 C6 113.71(6)
C4 C5 C1 106.86(7)
C7 C6 C3 124.25(7)
C7 C6 C4 122.23(6)
C3 C6 C4 59.33(5)
C12 C7 C8 118.59(8)
C12 C7 C6 124.43(8)
C8 C7 C6 116.98(8)
C9 C8 C7 120.80(9)
C10 C9 C8 120.46(9)
C9 C10 C11 119.16(8)
C10 C11 C12 120.63(9)
C7 C12 C11 120.34(8)
C4 C13 C14 121.39(7)
C4 C13 C19 117.01(7)
C14 C13 C19 60.35(5)
C13 C14 C19 60.19(5)
C13 C14 C15 119.36(7)
C19 C14 C15 104.07(6)
C14 C15 C20 103.77(7)
C14 C15 C16 105.08(7)
C20 C15 C16 100.32(7)
C15 C16 C17 102.71(7)
C18 C17 C16 103.28(7)
C19 C18 C20 103.13(6)
C19 C18 C17 105.05(8)
C20 C18 C17 100.57(7)
C13 C19 C14 59.46(5)
C13 C19 C18 120.82(8)
C14 C19 C18 104.06(6)
C18 C20 C15 94.78(7)
C26 C21 C22 121.21(8)
C26 C21 S1 120.59(6)
C22 C21 S1 118.03(7)
C23 C22 C21 119.25(8)
C22 C23 C24 120.05(8)
C25 C24 C23 120.17(9)
C24 C25 C26 120.64(9)
C25 C26 C21 118.68(8)
C28 C27 C32 121.52(8)
C28 C27 S2 119.57(6)
C32 C27 S2 118.72(7)
C29 C28 C27 118.68(8)
C28 C29 C30 120.13(9)
C31 C30 C29 120.79(9)
C30 C31 C32 120.06(9)
C31 C32 C27 118.74(9)

loop_
_geom_bond_atom_site_label_1
_geom_bond_atom_site_label_2
_geom_bond_distance
S1 O1 1.4383(6)
S1 O2 1.4445(7)
S1 C21 1.7661(9)
S1 C1 1.8402(8)
C1 C5 1.5542(11)
C1 C2 1.5629(12)
C1 S2 1.8345(8)
S2 O3 1.4418(7)
S2 O4 1.4421(7)
S2 C27 1.7610(9)
C2 C3 1.5191(11)
C3 C4 1.5052(12)
C3 C6 1.5125(12)
C4 C13 1.4945(10)
C4 C5 1.5245(11)
C4 C6 1.5286(10)
C6 C7 1.4888(11)
C7 C12 1.3955(12)
C7 C8 1.3957(13)
C8 C9 1.3905(12)
C9 C10 1.3873(15)
C10 C11 1.3886(15)
C11 C12 1.3962(12)
C13 C14 1.5064(12)
C13 C19 1.5177(11)
C14 C19 1.5201(11)
C14 C15 1.5248(11)
C15 C20 1.5373(13)
C15 C16 1.5461(13)
C16 C17 1.5660(13)
C17 C18 1.5469(14)
C18 C19 1.5265(11)
C18 C20 1.5360(13)
C21 C26 1.3920(12)
C21 C22 1.3954(11)
C22 C23 1.3884(13)
C23 C24 1.3899(15)
C24 C25 1.3878(14)
C25 C26 1.3907(14)
C27 C28 1.3914(12)
C27 C32 1.3987(12)
C28 C29 1.3881(13)
C29 C30 1.3912(14)
C30 C31 1.3807(16)
C31 C32 1.3898(14)

loop_
_geom_torsion_atom_site_label_1
_geom_torsion_atom_site_label_2
_geom_torsion_atom_site_label_3
_geom_torsion_atom_site_label_4
_geom_torsion
O1 S1 C1 C5 161.37(6)
O2 S1 C1 C5 -71.45(6)
C21 S1 C1 C5 41.88(7)
O1 S1 C1 C2 -81.99(6)
O2 S1 C1 C2 45.19(6)
C21 S1 C1 C2 158.52(5)
O1 S1 C1 S2 41.12(6)
O2 S1 C1 S2 168.30(4)
C21 S1 C1 S2 -78.37(5)
C5 C1 S2 O3 -78.24(6)
C2 C1 S2 O3 163.27(6)
S1 C1 S2 O3 43.02(6)
C5 C1 S2 O4 49.77(6)
C2 C1 S2 O4 -68.72(7)
S1 C1 S2 O4 171.03(5)
C5 C1 S2 C27 163.68(5)
C2 C1 S2 C27 45.19(7)
S1 C1 S2 C27 -75.06(5)
C5 C1 C2 C3 4.81(8)
S2 C1 C2 C3 123.41(6)
S1 C1 C2 C3 -113.11(6)
C1 C2 C3 C4 -2.47(8)
C1 C2 C3 C6 -68.76(8)
C6 C3 C4 C13 -109.82(8)
C2 C3 C4 C13 142.26(7)
C6 C3 C4 C5 107.05(7)
C2 C3 C4 C5 -0.87(9)
C2 C3 C4 C6 -107.92(7)
C13 C4 C5 C1 -143.86(7)
C3 C4 C5 C1 3.87(8)
C6 C4 C5 C1 68.36(9)
C2 C1 C5 C4 -5.35(8)
S2 C1 C5 C4 -126.40(6)
S1 C1 C5 C4 110.67(6)
C4 C3 C6 C7 110.26(8)
C2 C3 C6 C7 -149.64(7)
C2 C3 C6 C4 100.10(7)
C13 C4 C6 C7 2.56(13)
C3 C4 C6 C7 -113.56(9)
C5 C4 C6 C7 147.68(8)
C13 C4 C6 C3 116.12(9)
C5 C4 C6 C3 -98.76(8)
C3 C6 C7 C12 -3.59(12)
C4 C6 C7 C12 68.94(11)
C3 C6 C7 C8 175.85(7)
C4 C6 C7 C8 -111.62(9)
C12 C7 C8 C9 -1.44(12)
C6 C7 C8 C9 179.09(8)
C7 C8 C9 C10 0.84(14)
C8 C9 C10 C11 0.15(14)
C9 C10 C11 C12 -0.51(13)
C8 C7 C12 C11 1.08(11)
C6 C7 C12 C11 -179.49(7)
C10 C11 C12 C7 -0.11(12)
C3 C4 C13 C14 2.02(11)
C5 C4 C13 C14 143.27(7)
C6 C4 C13 C14 -71.98(11)
C3 C4 C13 C19 -68.14(10)
C5 C4 C13 C19 73.10(10)
C6 C4 C13 C19 -142.14(8)
C4 C13 C14 C19 -105.36(8)
C4 C13 C14 C15 164.68(7)
C19 C13 C14 C15 -89.95(7)
C13 C14 C15 C20 32.03(9)
C19 C14 C15 C20 -31.42(9)
C13 C14 C15 C16 136.92(7)
C19 C14 C15 C16 73.47(8)
C14 C15 C16 C17 -70.42(8)
C20 C15 C16 C17 37.02(8)
C15 C16 C17 C18 -1.45(9)
C16 C17 C18 C19 72.17(8)
C16 C17 C18 C20 -34.65(8)
C4 C13 C19 C14 112.49(8)
C4 C13 C19 C18 -158.87(7)
C14 C13 C19 C18 88.64(8)
C15 C14 C19 C13 116.04(8)
C13 C14 C19 C18 -117.75(8)
C15 C14 C19 C18 -1.71(9)
C20 C18 C19 C13 -28.31(10)
C17 C18 C19 C13 -133.24(8)
C20 C18 C19 C14 34.26(9)
C17 C18 C19 C14 -70.67(8)
C19 C18 C20 C15 -51.45(8)
C17 C18 C20 C15 56.90(7)
C14 C15 C20 C18 50.52(8)
C16 C15 C20 C18 -57.95(7)
O1 S1 C21 C26 -27.71(9)
O2 S1 C21 C26 -157.07(7)
C1 S1 C21 C26 90.99(8)
O1 S1 C21 C22 147.60(7)
O2 S1 C21 C22 18.23(8)
C1 S1 C21 C22 -93.70(7)
C26 C21 C22 C23 -1.37(14)
S1 C21 C22 C23 -176.65(7)
C21 C22 C23 C24 0.71(15)
C22 C23 C24 C25 0.17(17)
C23 C24 C25 C26 -0.42(17)
C24 C25 C26 C21 -0.22(16)
C22 C21 C26 C25 1.13(14)
S1 C21 C26 C25 176.28(8)
O3 S2 C27 C28 -20.58(9)
O4 S2 C27 C28 -150.25(7)
C1 S2 C27 C28 96.86(8)
O3 S2 C27 C32 154.63(7)
O4 S2 C27 C32 24.96(9)
C1 S2 C27 C32 -87.93(8)
C32 C27 C28 C29 1.84(14)
S2 C27 C28 C29 176.92(8)
C27 C28 C29 C30 0.61(15)
C28 C29 C30 C31 -2.16(16)
C29 C30 C31 C32 1.26(16)
C30 C31 C32 C27 1.15(15)
C28 C27 C32 C31 -2.73(15)
S2 C27 C32 C31 -177.84(8)
